data_5000359
_chemical_formula_moiety ?
_chemical_formula_sum 'C58 H70 B F24 N O3 Os P2'
_chemical_formula_weight 1548.15
_space_group_IT_number 14
_symmetry_cell_setting monoclinic
_symmetry_space_group_name_Hall '-P 2ybc'
_symmetry_space_group_name_H-M 'P 1 21/c 1'
_cell_angle_alpha 90
_cell_angle_beta 97.412(4)
_cell_angle_gamma 90
_cell_formula_units_Z 4
_cell_length_a 15.183(2)
_cell_length_b 17.785(3)
_cell_length_c 24.578(4)
_cell_measurement_reflns_used ?
_cell_measurement_temperature 113
_cell_measurement_theta_max ?
_cell_measurement_theta_min ?
_cell_volume 6581.5(19)
_diffrn_ambient_temperature 113
_diffrn_detector 'Smart 6000 CCD'
_diffrn_detector_area_resol_mean ?
_diffrn_measured_fraction_theta_full 1
_diffrn_measured_fraction_theta_max 1
_diffrn_measurement_device_type 'Bruker AXS Smart6000'
_diffrn_measurement_method 'omega scans'
_diffrn_radiation_type 'Mo K\a'
_diffrn_radiation_wavelength 0.71073
_diffrn_reflns_av_R_equivalents 3959
_diffrn_reflns_limit_h_max 19
_diffrn_reflns_limit_h_min -19
_diffrn_reflns_limit_k_max 22
_diffrn_reflns_limit_k_min -22
_diffrn_reflns_limit_l_max 30
_diffrn_reflns_limit_l_min -31
_diffrn_reflns_number 3
_diffrn_reflns_theta_full 27.6665
_diffrn_reflns_theta_max 27.6665
_diffrn_reflns_theta_min 2.02578
_diffrn_standards_decay_% ?
_diffrn_standards_interval_count ?
_diffrn_standards_number ?
_exptl_absorpt_coefficient_mu 2.0948
_exptl_absorpt_correction_T_max ?
_exptl_absorpt_correction_T_min ?
_exptl_absorpt_correction_type none
_exptl_absorpt_process_details none
_exptl_crystal_colour yellow
_exptl_crystal_density_diffrn 1.562
_exptl_crystal_density_meas ?
_exptl_crystal_density_method 'not measured'
_exptl_crystal_description 'small fragment'
_exptl_crystal_F_000 3104
_exptl_crystal_size_max .23
_exptl_crystal_size_mid .20
_exptl_crystal_size_min .11
_refine_diff_density_max 2.22
_refine_diff_density_min -1.53
_refine_ls_abs_structure_details none
_refine_ls_abs_structure_Flack ?
_refine_ls_extinction_coef -0.000000003(10)
_refine_ls_extinction_expression
;
Larson, A. C. (1967).  Acta Cryst. 23, p. 664.  Eq. (3)
;
_refine_ls_extinction_method Zachariasen
_refine_ls_goodness_of_fit_ref 1.0819
_refine_ls_hydrogen_treatment ?
_refine_ls_matrix_type full
_refine_ls_number_parameters 782
_refine_ls_number_reflns 3959
_refine_ls_R_factor_gt 0.0627
_refine_ls_shift/su_max 0.3486
_refine_ls_structure_factor_coef F
_refine_ls_weighting_details w^-1^=\s^2^(F)+(.07F)^2^
_refine_ls_weighting_scheme calc
_refine_ls_wR_factor_ref 0.0552
_reflns_number_gt 3959
_reflns_number_total 15093
_reflns_threshold_expression 'Fo^2^> 2.33\s(Fo^2^)'
_cod_original_sg_symbol_H-M 'P 21/c'
_cod_original_formula_sum 'C58 H70 B1 F24 N1 O3 Os1 P2'
_cod_database_code 5000359

loop_
_symmetry_equiv_pos_as_xyz
x,y,z
-x,1/2+y,1/2-z
x,1/2-y,1/2+z
-x,-y,-z

loop_
_atom_site_label
_atom_site_type_symbol
_atom_site_fract_x
_atom_site_fract_y
_atom_site_fract_z
_atom_site_U_iso_or_equiv
_atom_site_adp_type
_atom_site_occupancy
_atom_site_disorder_group
_atom_site_disorder_assembly
OS1 OS 0.2898(3) 0.30529(18) 0.37691(15) 0.0217(9) Uani 0.477(19) 0 .
P2 P 0.3013(4) 0.1998(3) 0.43981(19) 0.068(2) Uani 1 0 .
C3 C 0.4221(16) 0.1657(10) 0.4489(9) 0.082(10) Uani 1 0 .
C4 C 0.4825(18) 0.2258(11) 0.4707(9) 0.114(12) Uani 1 0 .
C5 C 0.4348(18) 0.0905(14) 0.4814(11) 0.144(14) Uani 1 0 .
C6 C 0.2420(16) 0.1165(10) 0.4195(10) 0.071(10) Uani 1 0 .
C7 C 0.139(2) 0.1319(15) 0.4134(12) 0.152(17) Uani 1 0 .
C8 C 0.261(2) 0.0773(11) 0.3724(13) 0.123(15) Uani 1 0 .
C9 C 0.242(4) 0.215(3) 0.497(2) 0.089(16) Uiso 0.45 0 .
C10 C 0.230(4) 0.2889(17) 0.5168(11) 0.27(3) Uani 1 0 .
C11 C 0.253(3) 0.1565(17) 0.5449(13) 0.24(3) Uani 1 0 .
P12 P 0.2126(4) 0.3777(2) 0.30386(18) 0.0460(19) Uani 1 0 .
C13 C 0.0945(15) 0.3698(11) 0.2929(9) 0.082(9) Uani 1 0 .
C14 C 0.0526(17) 0.3049(16) 0.2977(16) 0.193(19) Uani 1 0 .
C15 C 0.0440(15) 0.4247(14) 0.2526(10) 0.116(12) Uani 1 0 .
C16 C 0.2625(13) 0.3622(9) 0.2387(7) 0.060(8) Uani 1 0 .
C17 C 0.2383(13) 0.4217(10) 0.1942(7) 0.067(8) Uani 1 0 .
C18 C 0.235(2) 0.2861(12) 0.2137(9) 0.125(14) Uani 1 0 .
C19 C 0.2299(16) 0.4778(9) 0.3151(7) 0.065(9) Uani 1 0 .
C20 C 0.3287(15) 0.5018(10) 0.3210(8) 0.085(10) Uani 1 0 .
C21 C 0.1888(18) 0.5045(10) 0.3666(10) 0.108(12) Uani 1 0 .
N22 N 0.3329(11) 0.3705(7) 0.4202(6) 0.062(7) Uani 1 0 .
O23 O 0.3721(11) 0.4141(7) 0.4537(5) 0.088(7) Uani 1 0 .
O24 O 0.4078(10) 0.2779(6) 0.3345(5) 0.078(6) Uani 1 0 .
C25 C 0.4790(16) 0.3311(9) 0.3310(8) 0.078(10) Uani 1 0 .
C26 C 0.5496(18) 0.2850(12) 0.3078(11) 0.112(13) Uani 1 0 .
C27 C 0.5275(17) 0.2101(13) 0.3010(9) 0.099(11) Uani 1 0 .
C28 C 0.4285(19) 0.2127(11) 0.3010(8) 0.092(11) Uani 1 0 .
B29 B 0.7392(13) 0.2849(8) 0.1387(6) 0.032(7) Uani 1 0 .
C30 C 0.7878(11) 0.3343(7) 0.0930(6) 0.032(6) Uani 1 0 .
C31 C 0.7368(12) 0.3546(7) 0.0419(6) 0.040(7) Uani 1 0 .
C32 C 0.7779(16) 0.3997(9) 0.0043(6) 0.057(8) Uani 1 0 .
C33 C 0.8622(14) 0.4185(10) 0.0124(7) 0.060(8) Uani 1 0 .
C34 C 0.9100(12) 0.3983(10) 0.0609(7) 0.053(7) Uani 1 0 .
C35 C 0.8724(11) 0.3587(9) 0.0998(6) 0.044(7) Uani 1 0 .
C36 C 0.7177(16) 0.4176(10) -0.0472(9) 0.067(10) Uani 1 0 .
F37 F 0.7564(11) 0.4634(6) -0.0808(4) 0.111(7) Uani 1 0 .
F38 F 0.6911(10) 0.3578(6) -0.0765(4) 0.108(6) Uani 1 0 .
F39 F 0.6454(12) 0.4523(9) -0.0389(5) 0.146(9) Uani 1 0 .
C40 C 1.0109(17) 0.4193(14) 0.0723(10) 0.083(11) Uani 1 0 .
F41 F 1.0531(9) 0.3622(8) 0.0988(6) 0.120(7) Uani 1 0 .
F42 F 1.0209(8) 0.4785(6) 0.0977(6) 0.129(7) Uani 1 0 .
F43 F 1.0430(8) 0.4211(7) 0.0240(6) 0.100(6) Uani 1 0 .
C44 C 0.6963(11) 0.3499(8) 0.1762(6) 0.033(6) Uani 1 0 .
C45 C 0.6134(11) 0.3801(7) 0.1592(6) 0.031(6) Uani 1 0 .
C46 C 0.5771(11) 0.4376(8) 0.1890(6) 0.036(6) Uani 1 0 .
C47 C 0.6218(14) 0.4644(8) 0.2337(7) 0.054(5) Uiso 1 0 .
C48 C 0.7045(13) 0.4374(9) 0.2514(7) 0.057(8) Uani 1 0 .
C49 C 0.7422(14) 0.3796(8) 0.2222(7) 0.059(8) Uani 1 0 .
C50 C 0.4901(15) 0.4633(10) 0.1729(9) 0.064(9) Uani 1 0 .
F51 F 0.4492(8) 0.4977(8) 0.2077(5) 0.113(6) Uani 1 0 .
F52 F 0.4371(9) 0.4200(8) 0.1430(7) 0.151(8) Uani 1 0 .
F53 F 0.4938(10) 0.5213(10) 0.1343(7) 0.157(9) Uani 1 0 .
C54 C 0.773(4) 0.4726(17) 0.2988(15) 0.29(3) Uani 1 0 .
F55 F 0.8406(11) 0.4462(7) 0.3140(5) 0.101(7) Uani 1 0 .
F56 F 0.7449(9) 0.5358(6) 0.3142(5) 0.106(6) Uani 1 0 .
F57 F 0.7295(15) 0.4334(11) 0.3485(6) 0.188(11) Uani 1 0 .
C58 C 0.8137(12) 0.2327(8) 0.1756(6) 0.040(7) Uani 1 0 .
C59 C 0.7988(13) 0.2109(7) 0.2271(7) 0.054(7) Uani 1 0 .
C60 C 0.9297(15) 0.1429(9) 0.2441(9) 0.065(9) Uani 1 0 .
C61 C 0.8915(12) 0.2050(8) 0.1562(7) 0.051(7) Uani 1 0 .
C62 C 0.843(2) 0.1463(17) 0.3171(11) 0.113(15) Uani 1 0 .
F63 F 0.7576(16) 0.1154(9) 0.3145(5) 0.158(10) Uani 1 0 .
F64 F 0.8399(16) 0.2059(8) 0.3475(5) 0.223(14) Uani 1 0 .
F65 F 0.8902(16) 0.1015(10) 0.3441(8) 0.235(14) Uani 1 0 .
C66 C 0.9469(15) 0.1602(11) 0.1923(12) 0.083(11) Uani 1 0 .
F67 F 1.0190(10) 0.0649(7) 0.1447(6) 0.137(7) Uani 1 0 .
F68 F 1.0952(11) 0.1187(9) 0.2161(8) 0.177(9) Uani 1 0 .
F69 F 1.0672(10) 0.1784(8) 0.1413(8) 0.155(9) Uani 1 0 .
C70 C 0.6673(10) 0.2241(7) 0.1098(6) 0.031(5) Uani 1 0 .
C71 C 0.6832(10) 0.1844(7) 0.0639(6) 0.032(6) Uani 1 0 .
C72 C 0.6227(11) 0.1310(7) 0.0376(5) 0.032(6) Uani 1 0 .
C73 C 0.5496(12) 0.1129(7) 0.0630(7) 0.043(7) Uani 1 0 .
C74 C 0.5355(11) 0.1509(8) 0.1089(6) 0.034(6) Uani 1 0 .
C75 C 0.5912(10) 0.2041(8) 0.1318(5) 0.030(5) Uani 1 0 .
C76 C 0.6429(14) 0.0957(9) -0.0139(7) 0.054(8) Uani 1 0 .
F77 F 0.6627(8) 0.1452(5) -0.0514(4) 0.068(5) Uani 1 0 .
F78 F 0.5757(8) 0.0521(5) -0.0374(4) 0.070(4) Uani 1 0 .
F79 F 0.7150(9) 0.0489(5) -0.0058(4) 0.083(5) Uani 1 0 .
C80 C 0.4577(14) 0.1301(9) 0.1375(9) 0.057(9) Uani 1 0 .
F81 F 0.4132(8) 0.1884(7) 0.1511(5) 0.094(5) Uani 1 0 .
F82 F 0.3959(8) 0.0897(7) 0.1054(4) 0.107(6) Uani 1 0 .
F83 F 0.4765(9) 0.0933(7) 0.1832(5) 0.115(6) Uani 1 0 .
O84 O 0.906(2) 0.1754(16) 0.0156(13) 0.115(11) Uiso 0.5 0 .
C85 C 0.919(3) 0.2172(18) -0.0259(16) 0.068(12) Uiso 0.5 0 .
C86 C 0.964(3) 0.175(2) -0.0603(17) 0.089(14) Uiso 0.5 0 .
C87 C 0.975(3) 0.107(2) -0.0411(18) 0.088(13) Uiso 0.5 0 .
C88 C 0.944(4) 0.108(3) 0.003(2) 0.120(18) Uiso 0.5 0 .
C89 C 0.8554(17) 0.1659(10) 0.2611(9) 0.073(6) Uiso 1 0 .
C90 C 1.025(3) 0.1325(17) 0.1742(13) 0.122(10) Uiso 1 0 .
OS91A OS 0.2638(10) 0.2997(3) 0.3808(3) 0.109(2) Uani 0.539(19) 0 .
C92A C 0.298(3) 0.2336(19) 0.5136(15) 0.060(10) Uiso 0.55 0 .
H1 H 0.4341 0.1578 0.411 0.0063 Uiso 1 0 .
H2 H 0.5439 0.2118 0.4708 0.0063 Uiso 1 0 .
H3 H 0.4745 0.2726 0.4497 0.0063 Uiso 1 0 .
H4 H 0.4746 0.2384 0.5078 0.0063 Uiso 1 0 .
H5 H 0.3853 0.0499 0.461 0.0063 Uiso 1 0 .
H6 H 0.4859 0.0632 0.4787 0.0063 Uiso 1 0 .
H7 H 0.4172 0.0898 0.5161 0.0063 Uiso 1 0 .
H8 H 0.256 0.0795 0.4503 0.0063 Uiso 1 0 .
H9 H 0.127 0.1601 0.3823 0.0063 Uiso 1 0 .
H10 H 0.1106 0.0843 0.4106 0.0063 Uiso 1 0 .
H11 H 0.1293 0.1566 0.4455 0.0063 Uiso 1 0 .
H12 H 0.2458 0.1037 0.3407 0.0063 Uiso 1 0 .
H13 H 0.3235 0.0619 0.3753 0.0063 Uiso 1 0 .
H14 H 0.2286 0.028 0.3689 0.0063 Uiso 1 0 .
H15 H 0.1603 0.2003 0.4819 0.0063 Uiso 1 0 .
H16 H 0.2804 0.3018 0.5312 0.0063 Uiso 1 0 .
H17 H 0.2008 0.322 0.4875 0.0063 Uiso 1 0 .
H18 H 0.1839 0.293 0.5448 0.0063 Uiso 1 0 .
H19 H 0.2525 0.1063 0.534 0.0063 Uiso 1 0 .
H20 H 0.3133 0.1694 0.5615 0.0063 Uiso 1 0 .
H21 H 0.2168 0.1611 0.5751 0.0063 Uiso 1 0 .
H22 H 0.0844 0.3966 0.329 0.0063 Uiso 1 0 .
H23 H -0.0026 0.3201 0.3178 0.0063 Uiso 1 0 .
H24 H 0.0407 0.2811 0.2715 0.0063 Uiso 1 0 .
H25 H 0.0873 0.2785 0.3314 0.0063 Uiso 1 0 .
H26 H 0.0738 0.4702 0.2471 0.0063 Uiso 1 0 .
H27 H 0.028 0.4011 0.2171 0.0063 Uiso 1 0 .
H28 H -0.0151 0.4403 0.2634 0.0063 Uiso 1 0 .
H29 H 0.328 0.3629 0.249 0.0063 Uiso 1 0 .
H30 H 0.2688 0.4124 0.1616 0.0063 Uiso 1 0 .
H31 H 0.176 0.421 0.181 0.0063 Uiso 1 0 .
H32 H 0.254 0.4719 0.2057 0.0063 Uiso 1 0 .
H33 H 0.1764 0.2831 0.2042 0.0063 Uiso 1 0 .
H34 H 0.2692 0.2749 0.1847 0.0063 Uiso 1 0 .
H35 H 0.2539 0.2466 0.2425 0.0063 Uiso 1 0 .
H36 H 0.2021 0.5052 0.2849 0.0063 Uiso 1 0 .
H37 H 0.3563 0.4872 0.2888 0.0063 Uiso 1 0 .
H38 H 0.3375 0.555 0.3252 0.0063 Uiso 1 0 .
H39 H 0.3638 0.4779 0.3519 0.0063 Uiso 1 0 .
H40 H 0.1899 0.5564 0.3733 0.0063 Uiso 1 0 .
H41 H 0.1255 0.4886 0.3637 0.0063 Uiso 1 0 .
H42 H 0.216 0.4795 0.4004 0.0063 Uiso 1 0 .
H43 H 0.4606 0.3747 0.3078 0.0063 Uiso 1 0 .
H44 H 0.5023 0.3527 0.3665 0.0063 Uiso 1 0 .
H45 H 0.5584 0.308 0.2728 0.0063 Uiso 1 0 .
H46 H 0.6039 0.2904 0.3316 0.0063 Uiso 1 0 .
H47 H 0.5422 0.1918 0.2648 0.0063 Uiso 1 0 .
H48 H 0.5583 0.1791 0.3277 0.0063 Uiso 1 0 .
H49 H 0.4085 0.1662 0.3182 0.0063 Uiso 1 0 .
H50 H 0.3956 0.2144 0.2652 0.0063 Uiso 1 0 .
H51 H 0.6753 0.3377 0.0335 0.0063 Uiso 1 0 .
H52 H 0.8939 0.4454 -0.0152 0.0063 Uiso 1 0 .
H53 H 0.9078 0.3489 0.1361 0.0063 Uiso 1 0 .
H54 H 0.5787 0.3597 0.1262 0.0063 Uiso 1 0 .
H55 H 0.5924 0.5035 0.2525 0.0063 Uiso 1 0 .
H56 H 0.8017 0.3615 0.2362 0.0063 Uiso 1 0 .
H57 H 0.7417 0.2296 0.2405 0.0063 Uiso 1 0 .
H58 H 0.9735 0.1143 0.2662 0.0063 Uiso 1 0 .
H59 H 0.9034 0.2213 0.117 0.0063 Uiso 1 0 .
H60 H 0.739 0.1944 0.0483 0.0063 Uiso 1 0 .
H61 H 0.5091 0.0727 0.0475 0.0063 Uiso 1 0 .
H62 H 0.5779 0.2309 0.1651 0.0063 Uiso 1 0 .
H63 H 0.962 0.257 -0.0121 0.0063 Uiso 1 0 .
H64 H 0.8698 0.24 -0.0448 0.0063 Uiso 1 0 .
H65 H 1.0186 0.1986 -0.0689 0.0063 Uiso 1 0 .
H66 H 0.9261 0.1748 -0.0981 0.0063 Uiso 1 0 .
H67 H 1.039 0.0881 -0.0361 0.0063 Uiso 1 0 .
H68 H 0.9469 0.064 -0.0657 0.0063 Uiso 1 0 .
H69 H 0.9041 0.0599 0.0037 0.0063 Uiso 1 0 .
H70 H 0.994 0.09 0.0327 0.0063 Uiso 1 0 .

loop_
_atom_type_symbol
_atom_type_description
_atom_type_scat_dispersion_real
_atom_type_scat_dispersion_imag
_atom_type_scat_source
OS Os -1.816 7.605 'International Tables Vol. IV (1974) Table 2.2B'
P P 0.09 0.095 'International Tables Vol. IV (1974) Table 2.2B'
F F 0.014 0.01 'International Tables Vol. IV (1974) Table 2.2B'
O O 0.008 0.006 'International Tables Vol. IV (1974) Table 2.2B'
N N 0.004 0.003 'International Tables Vol. IV (1974) Table 2.2B'
C C 0.002 0.002 'International Tables Vol. IV (1974) Table 2.2B'
B B 0 0.001 'International Tables Vol. IV (1974) Table 2.2B'
H H 0 0 'International Tables Vol. IV (1974) Table 2.2B'
